data_7153958
loop_
_publ_author_name
'Mondal, Soumik'
'Sureshan, Kana M.'

_publ_section_title
;
 Total syntheses and structural validation of lincitol A, lincitol B,
 uvacalol I, uvacalol J, and uvacalol K.
;
_journal_issue 37
_journal_name_full 'Organic &amp; biomolecular chemistry'
_journal_page_first 7279
_journal_page_last 7289
_journal_paper_doi 10.1039/c4ob01329h
_journal_volume 12
_journal_year 2014
_chemical_formula_moiety 'C13 H20 O5'
_chemical_formula_sum 'C13 H20 O5'
_chemical_formula_weight 256.29
_chemical_name_systematic
;
 ?
;
_space_group_IT_number 14
_symmetry_cell_setting monoclinic
_symmetry_space_group_name_Hall '-P 2yn'
_symmetry_space_group_name_H-M 'P 1 21/n 1'
_atom_sites_solution_hydrogens geom
_atom_sites_solution_primary direct
_atom_sites_solution_secondary difmap
_audit_creation_method SHELXL-97
_cell_angle_alpha 90.00
_cell_angle_beta 97.1910(10)
_cell_angle_gamma 90.00
_cell_formula_units_Z 8
_cell_length_a 10.3575(2)
_cell_length_b 10.0578(3)
_cell_length_c 26.8362(7)
_cell_measurement_reflns_used 9788
_cell_measurement_temperature 296(2)
_cell_measurement_theta_max 27.93
_cell_measurement_theta_min 2.54
_cell_volume 2773.64(12)
_computing_cell_refinement 'Bruker SAINT'
_computing_data_collection 'Bruker APEX2'
_computing_data_reduction 'Bruker SAINT'
_computing_molecular_graphics 'Bruker SHELXTL'
_computing_publication_material 'Bruker SHELXTL'
_computing_structure_refinement 'SHELXL-97 (Sheldrick, 2008)'
_computing_structure_solution 'SHELXS-97 (Sheldrick, 2008)'
_diffrn_ambient_temperature 296(2)
_diffrn_measured_fraction_theta_full 0.998
_diffrn_measured_fraction_theta_max 0.998
_diffrn_measurement_device_type 'Bruker APEX-II CCD'
_diffrn_measurement_method '\f and \w scans'
_diffrn_radiation_monochromator graphite
_diffrn_radiation_source 'fine-focus sealed tube'
_diffrn_radiation_type MoK\a
_diffrn_radiation_wavelength 0.71073
_diffrn_reflns_av_R_equivalents 0.0211
_diffrn_reflns_av_sigmaI/netI 0.0201
_diffrn_reflns_limit_h_max 11
_diffrn_reflns_limit_h_min -12
_diffrn_reflns_limit_k_max 11
_diffrn_reflns_limit_k_min -11
_diffrn_reflns_limit_l_max 24
_diffrn_reflns_limit_l_min -31
_diffrn_reflns_number 20680
_diffrn_reflns_theta_full 24.99
_diffrn_reflns_theta_max 24.99
_diffrn_reflns_theta_min 2.03
_diffrn_standards_number 0
_exptl_absorpt_coefficient_mu 0.094
_exptl_absorpt_correction_T_max 0.9861
_exptl_absorpt_correction_T_min 0.9815
_exptl_absorpt_correction_type multi-scan
_exptl_absorpt_process_details SADABS
_exptl_crystal_colour colourless
_exptl_crystal_density_diffrn 1.228
_exptl_crystal_density_meas 1.227
_exptl_crystal_density_method 'not measured'
_exptl_crystal_description block
_exptl_crystal_F_000 1104
_exptl_crystal_size_max 0.20
_exptl_crystal_size_mid 0.15
_exptl_crystal_size_min 0.15
_refine_diff_density_max 0.198
_refine_diff_density_min -0.196
_refine_diff_density_rms 0.036
_refine_ls_extinction_method none
_refine_ls_goodness_of_fit_ref 1.054
_refine_ls_hydrogen_treatment constr
_refine_ls_matrix_type full
_refine_ls_number_parameters 335
_refine_ls_number_reflns 4863
_refine_ls_number_restraints 0
_refine_ls_restrained_S_all 1.054
_refine_ls_R_factor_all 0.0507
_refine_ls_R_factor_gt 0.0409
_refine_ls_shift/su_max 0.000
_refine_ls_shift/su_mean 0.000
_refine_ls_structure_factor_coef Fsqd
_refine_ls_weighting_details 'calc w=1/[\s^2^(Fo^2^)+(0.0658P)^2^+0.6250P] where P=(Fo^2^+2Fc^2^)/3'
_refine_ls_weighting_scheme calc
_refine_ls_wR_factor_gt 0.1154
_refine_ls_wR_factor_ref 0.1236
_reflns_number_gt 3999
_reflns_number_total 4863
_reflns_threshold_expression >2\s(I)
_cod_data_source_file c4ob01329h2.cif
_cod_data_source_block 0478_210514_kms_evi_alcohol_0m
_cod_depositor_comments
;
The following automatic conversions were performed:

'_symmetry_cell_setting' value 'Monoclinic' changed to 'monoclinic'
according to
/usr/data/users/saulius/crontab/automatic-downloads/rss-feeds/RSC/lib/dictionaries/cif_core.dic
dictionary named 'cif_core.dic' version 2.4.2 from 2011-04-26.

Automatic conversion script
Id: cif_fix_values 2281 2013-09-26 08:29:07Z andrius 

 Adding full bibliography for 7153958.cif.
;
_cod_original_sg_symbol_Hall '-P 2yn '
_cod_original_sg_symbol_H-M 'P2(1)/n  '
_cod_database_code 7153958

loop_
_symmetry_equiv_pos_as_xyz
'x, y, z'
'-x+1/2, y+1/2, -z+1/2'
'-x, -y, -z'
'x-1/2, -y-1/2, z-1/2'

loop_
_atom_site_label
_atom_site_type_symbol
_atom_site_fract_x
_atom_site_fract_y
_atom_site_fract_z
_atom_site_U_iso_or_equiv
_atom_site_adp_type
_atom_site_occupancy
_atom_site_symmetry_multiplicity
_atom_site_calc_flag
_atom_site_refinement_flags
C1A C 0.03692(15) 0.84020(18) 0.38209(6) 0.0457(4) Uani 1 1 d .
H1A H -0.0282 0.9086 0.3864 0.055 Uiso 1 1 calc R
C1B C -0.08545(16) 0.76727(19) -0.03115(6) 0.0501(4) Uani 1 1 d .
H1B H -0.1029 0.6763 -0.0432 0.060 Uiso 1 1 calc R
C2A C -0.01846(15) 0.74222(17) 0.34342(6) 0.0424(4) Uani 1 1 d .
H2A H 0.0411 0.6666 0.3430 0.051 Uiso 1 1 calc R
C2B C -0.07066(15) 0.76821(18) 0.02507(6) 0.0459(4) Uani 1 1 d .
H2B H -0.0694 0.8605 0.0368 0.055 Uiso 1 1 calc R
C3A C -0.03713(15) 0.80628(16) 0.29239(5) 0.0403(4) Uani 1 1 d .
H3A H -0.0765 0.8942 0.2949 0.048 Uiso 1 1 calc R
C3B C 0.05310(14) 0.70106(17) 0.04688(6) 0.0422(4) Uani 1 1 d .
H3B H 0.0604 0.6157 0.0298 0.051 Uiso 1 1 calc R
C4A C 0.09274(14) 0.82130(15) 0.27432(5) 0.0370(3) Uani 1 1 d .
H4A H 0.1285 0.7337 0.2678 0.044 Uiso 1 1 calc R
C4B C 0.16716(14) 0.78507(17) 0.03928(6) 0.0414(4) Uani 1 1 d .
H4B H 0.1676 0.8652 0.0601 0.050 Uiso 1 1 calc R
C5A C 0.18101(14) 0.89174(15) 0.31554(5) 0.0376(3) Uani 1 1 d .
C5B C 0.15317(16) 0.82387(16) -0.01576(6) 0.0433(4) Uani 1 1 d .
C6A C 0.15296(15) 0.90324(17) 0.36240(6) 0.0448(4) Uani 1 1 d .
H6A H 0.2089 0.9538 0.3847 0.054 Uiso 1 1 calc R
C6B C 0.04195(17) 0.81317(18) -0.04619(6) 0.0498(4) Uani 1 1 d .
H6B H 0.0433 0.8361 -0.0797 0.060 Uiso 1 1 calc R
C7A C 0.30182(16) 0.94803(18) 0.29824(6) 0.0477(4) Uani 1 1 d .
H7A1 H 0.3413 1.0108 0.3230 0.057 Uiso 1 1 calc R
H7A2 H 0.3636 0.8768 0.2954 0.057 Uiso 1 1 calc R
C7B C 0.27638(16) 0.8749(2) -0.03259(7) 0.0548(5) Uani 1 1 d .
H7B1 H 0.2676 0.8769 -0.0690 0.066 Uiso 1 1 calc R
H7B2 H 0.2925 0.9649 -0.0204 0.066 Uiso 1 1 calc R
C8A C 0.19970(16) 0.93686(17) 0.21278(6) 0.0461(4) Uani 1 1 d .
C8B C 0.39910(15) 0.76987(19) 0.03927(6) 0.0482(4) Uani 1 1 d .
C9A C 0.2748(2) 0.8178(2) 0.19720(8) 0.0628(5) Uani 1 1 d .
H9A1 H 0.2936 0.7587 0.2253 0.094 Uiso 1 1 calc R
H9A2 H 0.3548 0.8472 0.1862 0.094 Uiso 1 1 calc R
H9A3 H 0.2237 0.7720 0.1702 0.094 Uiso 1 1 calc R
C9B C 0.4345(2) 0.8980(2) 0.06754(8) 0.0687(6) Uani 1 1 d .
H9B1 H 0.3652 0.9611 0.0603 0.103 Uiso 1 1 calc R
H9B2 H 0.5130 0.9336 0.0572 0.103 Uiso 1 1 calc R
H9B3 H 0.4478 0.8802 0.1030 0.103 Uiso 1 1 calc R
C10A C 0.16381(19) 1.0305(2) 0.16938(7) 0.0633(5) Uani 1 1 d .
H10A H 0.1048 0.9868 0.1441 0.095 Uiso 1 1 calc R
H10B H 0.2410 1.0561 0.1554 0.095 Uiso 1 1 calc R
H10C H 0.1228 1.1082 0.1810 0.095 Uiso 1 1 calc R
C10B C 0.50226(18) 0.6638(2) 0.05008(8) 0.0682(6) Uani 1 1 d .
H10D H 0.5159 0.6461 0.0855 0.102 Uiso 1 1 calc R
H10E H 0.5821 0.6941 0.0393 0.102 Uiso 1 1 calc R
H10F H 0.4743 0.5839 0.0323 0.102 Uiso 1 1 calc R
C11A C -0.19861(19) 0.6519(2) 0.29902(7) 0.0637(5) Uani 1 1 d .
C11B C -0.10739(16) 0.6594(2) 0.09636(6) 0.0558(5) Uani 1 1 d .
C12A C -0.1762(4) 0.5052(3) 0.29200(12) 0.1161(11) Uani 1 1 d .
H12A H -0.0850 0.4860 0.2995 0.174 Uiso 1 1 calc R
H12B H -0.2055 0.4808 0.2579 0.174 Uiso 1 1 calc R
H12C H -0.2237 0.4554 0.3142 0.174 Uiso 1 1 calc R
C12B C -0.1505(2) 0.7529(4) 0.13462(9) 0.1045(10) Uani 1 1 d .
H12D H -0.1300 0.8426 0.1262 0.157 Uiso 1 1 calc R
H12E H -0.1064 0.7314 0.1672 0.157 Uiso 1 1 calc R
H12F H -0.2428 0.7447 0.1349 0.157 Uiso 1 1 calc R
C13A C -0.3390(2) 0.6917(4) 0.29056(10) 0.1069(11) Uani 1 1 d .
H13A H -0.3853 0.6481 0.3147 0.160 Uiso 1 1 calc R
H13B H -0.3757 0.6663 0.2573 0.160 Uiso 1 1 calc R
H13C H -0.3459 0.7863 0.2942 0.160 Uiso 1 1 calc R
C13B C -0.1386(2) 0.5158(3) 0.10427(12) 0.0994(9) Uani 1 1 d .
H13D H -0.2313 0.5043 0.1010 0.149 Uiso 1 1 calc R
H13E H -0.1013 0.4888 0.1373 0.149 Uiso 1 1 calc R
H13F H -0.1032 0.4624 0.0796 0.149 Uiso 1 1 calc R
O1A O 0.08093(11) 0.78155(17) 0.42943(4) 0.0649(4) Uani 1 1 d .
H1A1 H 0.0181 0.7607 0.4435 0.097 Uiso 1 1 calc R
O1B O -0.18539(12) 0.85223(15) -0.05319(5) 0.0675(4) Uani 1 1 d .
H1B1 H -0.2552 0.8127 -0.0557 0.101 Uiso 1 1 calc R
O2A O -0.14547(12) 0.69494(14) 0.34819(4) 0.0601(4) Uani 1 1 d .
O2B O -0.16606(11) 0.69682(14) 0.04758(4) 0.0571(3) Uani 1 1 d .
O3A O -0.12721(12) 0.72128(15) 0.26429(4) 0.0624(4) Uani 1 1 d .
O3B O 0.03134(11) 0.67679(15) 0.09702(4) 0.0599(4) Uani 1 1 d .
O4A O 0.07985(10) 0.89983(11) 0.22962(4) 0.0439(3) Uani 1 1 d .
O4B O 0.28369(10) 0.71177(12) 0.05295(4) 0.0478(3) Uani 1 1 d .
O5A O 0.27464(11) 1.01352(12) 0.25087(4) 0.0507(3) Uani 1 1 d .
O5B O 0.38431(11) 0.79104(13) -0.01381(4) 0.0546(3) Uani 1 1 d .

loop_
_atom_site_aniso_label
_atom_site_aniso_U_11
_atom_site_aniso_U_22
_atom_site_aniso_U_33
_atom_site_aniso_U_23
_atom_site_aniso_U_13
_atom_site_aniso_U_12
C1A 0.0398(8) 0.0641(11) 0.0333(8) -0.0019(7) 0.0051(6) 0.0047(7)
C1B 0.0446(9) 0.0598(11) 0.0439(9) 0.0035(8) -0.0023(7) 0.0015(8)
C2A 0.0388(8) 0.0504(9) 0.0393(8) 0.0055(7) 0.0104(6) -0.0027(7)
C2B 0.0354(8) 0.0583(10) 0.0438(9) 0.0020(8) 0.0044(7) -0.0034(7)
C3A 0.0379(8) 0.0477(9) 0.0350(8) -0.0014(7) 0.0030(6) -0.0094(7)
C3B 0.0372(8) 0.0569(10) 0.0327(8) 0.0040(7) 0.0049(6) -0.0003(7)
C4A 0.0412(8) 0.0365(8) 0.0341(8) 0.0020(6) 0.0072(6) -0.0048(6)
C4B 0.0348(8) 0.0537(10) 0.0361(8) 0.0019(7) 0.0057(6) -0.0008(7)
C5A 0.0355(8) 0.0369(8) 0.0394(8) 0.0031(6) 0.0011(6) -0.0003(6)
C5B 0.0448(9) 0.0469(9) 0.0400(8) 0.0030(7) 0.0118(7) 0.0044(7)
C6A 0.0424(9) 0.0510(10) 0.0393(8) -0.0053(7) -0.0014(6) -0.0032(7)
C6B 0.0504(10) 0.0653(11) 0.0340(8) 0.0068(8) 0.0062(7) 0.0051(8)
C7A 0.0428(9) 0.0526(10) 0.0466(9) 0.0046(8) 0.0013(7) -0.0105(7)
C7B 0.0473(10) 0.0732(12) 0.0462(10) 0.0138(9) 0.0152(7) 0.0055(9)
C8A 0.0502(9) 0.0489(9) 0.0400(8) 0.0044(7) 0.0094(7) -0.0130(7)
C8B 0.0351(8) 0.0688(11) 0.0428(9) 0.0056(8) 0.0136(7) -0.0004(8)
C9A 0.0691(12) 0.0654(12) 0.0591(11) -0.0013(9) 0.0285(9) -0.0078(10)
C9B 0.0566(11) 0.0851(15) 0.0660(12) -0.0053(11) 0.0138(9) -0.0197(10)
C10A 0.0700(12) 0.0699(13) 0.0506(10) 0.0188(9) 0.0095(9) -0.0163(10)
C10B 0.0432(10) 0.0964(16) 0.0663(12) 0.0138(11) 0.0119(9) 0.0153(10)
C11A 0.0573(11) 0.0781(14) 0.0562(11) 0.0075(10) 0.0085(9) -0.0331(10)
C11B 0.0339(8) 0.0898(14) 0.0445(9) 0.0089(9) 0.0081(7) -0.0090(9)
C12A 0.156(3) 0.0768(18) 0.114(2) -0.0027(16) 0.009(2) -0.0445(19)
C12B 0.0621(14) 0.188(3) 0.0656(14) -0.0416(17) 0.0159(11) -0.0075(17)
C13A 0.0537(14) 0.179(3) 0.0875(17) 0.0241(19) 0.0062(12) -0.0315(16)
C13B 0.0611(13) 0.104(2) 0.131(2) 0.0490(18) 0.0053(13) -0.0167(13)
O1A 0.0414(7) 0.1190(12) 0.0346(6) 0.0153(7) 0.0067(5) -0.0017(7)
O1B 0.0478(7) 0.0832(10) 0.0675(9) 0.0225(7) -0.0089(6) 0.0027(7)
O2A 0.0502(7) 0.0842(9) 0.0478(7) 0.0073(6) 0.0138(5) -0.0219(6)
O2B 0.0335(6) 0.0889(9) 0.0486(7) 0.0096(6) 0.0037(5) -0.0106(6)
O3A 0.0569(8) 0.0881(10) 0.0421(7) -0.0038(6) 0.0051(5) -0.0392(7)
O3B 0.0339(6) 0.1048(11) 0.0412(6) 0.0196(6) 0.0056(5) -0.0105(6)
O4A 0.0443(6) 0.0530(7) 0.0343(5) 0.0082(5) 0.0043(4) -0.0104(5)
O4B 0.0337(6) 0.0617(7) 0.0492(6) 0.0117(5) 0.0096(5) 0.0022(5)
O5A 0.0561(7) 0.0477(7) 0.0481(6) 0.0071(5) 0.0058(5) -0.0183(5)
O5B 0.0421(6) 0.0800(9) 0.0447(7) 0.0073(6) 0.0170(5) 0.0104(6)

loop_
_atom_type_symbol
_atom_type_description
_atom_type_scat_dispersion_real
_atom_type_scat_dispersion_imag
_atom_type_scat_source
C C 0.0033 0.0016 'International Tables Vol C Tables 4.2.6.8 and 6.1.1.4'
H H 0.0000 0.0000 'International Tables Vol C Tables 4.2.6.8 and 6.1.1.4'
O O 0.0106 0.0060 'International Tables Vol C Tables 4.2.6.8 and 6.1.1.4'

loop_
_geom_angle_atom_site_label_1
_geom_angle_atom_site_label_2
_geom_angle_atom_site_label_3
_geom_angle
O1A C1A C2A 113.54(15)
O1A C1A C6A 107.83(12)
C2A C1A C6A 106.69(12)
O1A C1A H1A 109.6
C2A C1A H1A 109.6
C6A C1A H1A 109.6
O1B C1B C2B 113.27(15)
O1B C1B C6B 108.91(14)
C2B C1B C6B 106.66(13)
O1B C1B H1B 109.3
C2B C1B H1B 109.3
C6B C1B H1B 109.3
O2A C2A C1A 116.00(13)
O2A C2A C3A 102.16(12)
C1A C2A C3A 110.16(13)
O2A C2A H2A 109.4
C1A C2A H2A 109.4
C3A C2A H2A 109.4
O2B C2B C1B 115.97(14)
O2B C2B C3B 102.28(13)
C1B C2B C3B 111.39(14)
O2B C2B H2B 109.0
C1B C2B H2B 109.0
C3B C2B H2B 109.0
O3A C3A C4A 116.72(13)
O3A C3A C2A 103.18(12)
C4A C3A C2A 108.70(12)
O3A C3A H3A 109.3
C4A C3A H3A 109.3
C2A C3A H3A 109.3
O3B C3B C4B 116.92(13)
O3B C3B C2B 102.64(12)
C4B C3B C2B 110.19(14)
O3B C3B H3B 108.9
C4B C3B H3B 108.9
C2B C3B H3B 108.9
O4A C4A C3A 109.58(12)
O4A C4A C5A 109.76(12)
C3A C4A C5A 107.16(12)
O4A C4A H4A 110.1
C3A C4A H4A 110.1
C5A C4A H4A 110.1
O4B C4B C3B 109.46(13)
O4B C4B C5B 111.04(12)
C3B C4B C5B 107.39(13)
O4B C4B H4B 109.6
C3B C4B H4B 109.6
C5B C4B H4B 109.6
C6A C5A C7A 123.32(14)
C6A C5A C4A 123.09(14)
C7A C5A C4A 113.59(13)
C6B C5B C7B 123.23(15)
C6B C5B C4B 123.14(15)
C7B C5B C4B 113.63(14)
C5A C6A C1A 124.83(14)
C5A C6A H6A 117.6
C1A C6A H6A 117.6
C5B C6B C1B 125.66(15)
C5B C6B H6B 117.2
C1B C6B H6B 117.2
O5A C7A C5A 111.76(13)
O5A C7A H7A1 109.3
C5A C7A H7A1 109.3
O5A C7A H7A2 109.3
C5A C7A H7A2 109.3
H7A1 C7A H7A2 107.9
O5B C7B C5B 110.34(14)
O5B C7B H7B1 109.6
C5B C7B H7B1 109.6
O5B C7B H7B2 109.6
C5B C7B H7B2 109.6
H7B1 C7B H7B2 108.1
O4A C8A O5A 109.35(12)
O4A C8A C10A 105.56(13)
O5A C8A C10A 105.95(14)
O4A C8A C9A 112.30(14)
O5A C8A C9A 111.84(15)
C10A C8A C9A 111.46(15)
O4B C8B O5B 109.29(13)
O4B C8B C10B 104.93(15)
O5B C8B C10B 106.33(14)
O4B C8B C9B 112.29(14)
O5B C8B C9B 111.16(16)
C10B C8B C9B 112.49(16)
C8A C9A H9A1 109.5
C8A C9A H9A2 109.5
H9A1 C9A H9A2 109.5
C8A C9A H9A3 109.5
H9A1 C9A H9A3 109.5
H9A2 C9A H9A3 109.5
C8B C9B H9B1 109.5
C8B C9B H9B2 109.5
H9B1 C9B H9B2 109.5
C8B C9B H9B3 109.5
H9B1 C9B H9B3 109.5
H9B2 C9B H9B3 109.5
C8A C10A H10A 109.5
C8A C10A H10B 109.5
H10A C10A H10B 109.5
C8A C10A H10C 109.5
H10A C10A H10C 109.5
H10B C10A H10C 109.5
C8B C10B H10D 109.5
C8B C10B H10E 109.5
H10D C10B H10E 109.5
C8B C10B H10F 109.5
H10D C10B H10F 109.5
H10E C10B H10F 109.5
O2A C11A O3A 106.30(13)
O2A C11A C13A 108.23(19)
O3A C11A C13A 109.87(19)
O2A C11A C12A 111.29(19)
O3A C11A C12A 107.1(2)
C13A C11A C12A 113.8(2)
O2B C11B O3B 106.77(12)
O2B C11B C13B 108.06(18)
O3B C11B C13B 110.26(17)
O2B C11B C12B 109.49(19)
O3B C11B C12B 107.22(17)
C13B C11B C12B 114.7(2)
C11A C12A H12A 109.5
C11A C12A H12B 109.5
H12A C12A H12B 109.5
C11A C12A H12C 109.5
H12A C12A H12C 109.5
H12B C12A H12C 109.5
C11B C12B H12D 109.5
C11B C12B H12E 109.5
H12D C12B H12E 109.5
C11B C12B H12F 109.5
H12D C12B H12F 109.5
H12E C12B H12F 109.5
C11A C13A H13A 109.5
C11A C13A H13B 109.5
H13A C13A H13B 109.5
C11A C13A H13C 109.5
H13A C13A H13C 109.5
H13B C13A H13C 109.5
C11B C13B H13D 109.5
C11B C13B H13E 109.5
H13D C13B H13E 109.5
C11B C13B H13F 109.5
H13D C13B H13F 109.5
H13E C13B H13F 109.5
C1A O1A H1A1 109.5
C1B O1B H1B1 109.5
C2A O2A C11A 105.78(12)
C2B O2B C11B 106.63(11)
C3A O3A C11A 107.83(12)
C3B O3B C11B 106.62(12)
C8A O4A C4A 114.70(11)
C8B O4B C4B 115.76(12)
C7A O5A C8A 114.62(12)
C8B O5B C7B 114.68(12)

loop_
_geom_bond_atom_site_label_1
_geom_bond_atom_site_label_2
_geom_bond_distance
C1A O1A 1.423(2)
C1A C2A 1.493(2)
C1A C6A 1.512(2)
C1A H1A 0.9800
C1B O1B 1.414(2)
C1B C2B 1.497(2)
C1B C6B 1.500(2)
C1B H1B 0.9800
C2A O2A 1.4196(19)
C2A C3A 1.504(2)
C2A H2A 0.9800
C2B O2B 1.417(2)
C2B C3B 1.501(2)
C2B H2B 0.9800
C3A O3A 1.4120(18)
C3A C4A 1.493(2)
C3A H3A 0.9800
C3B O3B 1.4132(18)
C3B C4B 1.487(2)
C3B H3B 0.9800
C4A O4A 1.4286(18)
C4A C5A 1.519(2)
C4A H4A 0.9800
C4B O4B 1.4227(19)
C4B C5B 1.517(2)
C4B H4B 0.9800
C5A C6A 1.331(2)
C5A C7A 1.499(2)
C5B C6B 1.330(2)
C5B C7B 1.497(2)
C6A H6A 0.9300
C6B H6B 0.9300
C7A O5A 1.4281(19)
C7A H7A1 0.9700
C7A H7A2 0.9700
C7B O5B 1.440(2)
C7B H7B1 0.9700
C7B H7B2 0.9700
C8A O4A 1.4228(18)
C8A O5A 1.4293(19)
C8A C10A 1.508(2)
C8A C9A 1.515(3)
C8B O4B 1.4195(19)
C8B O5B 1.429(2)
C8B C10B 1.512(3)
C8B C9B 1.517(3)
C9A H9A1 0.9600
C9A H9A2 0.9600
C9A H9A3 0.9600
C9B H9B1 0.9600
C9B H9B2 0.9600
C9B H9B3 0.9600
C10A H10A 0.9600
C10A H10B 0.9600
C10A H10C 0.9600
C10B H10D 0.9600
C10B H10E 0.9600
C10B H10F 0.9600
C11A O2A 1.432(2)
C11A O3A 1.440(2)
C11A C13A 1.498(3)
C11A C12A 1.510(4)
C11B O2B 1.423(2)
C11B O3B 1.4455(19)
C11B C13B 1.501(3)
C11B C12B 1.501(3)
C12A H12A 0.9600
C12A H12B 0.9600
C12A H12C 0.9600
C12B H12D 0.9600
C12B H12E 0.9600
C12B H12F 0.9600
C13A H13A 0.9600
C13A H13B 0.9600
C13A H13C 0.9600
C13B H13D 0.9600
C13B H13E 0.9600
C13B H13F 0.9600
O1A H1A1 0.8200
O1B H1B1 0.8200

loop_
_geom_hbond_atom_site_label_D
_geom_hbond_atom_site_label_H
_geom_hbond_atom_site_label_A
_geom_hbond_distance_DH
_geom_hbond_distance_HA
_geom_hbond_distance_DA
_geom_hbond_angle_DHA
_geom_hbond_site_symmetry_A
C4A H4A O5A 0.98 2.51 3.4869(19) 178.0 2_545
C7B H7B1 O2A 0.97 2.60 3.469(2) 148.8 4_675
C9B H9B1 O1B 0.96 2.63 3.588(3) 172.0 3_575
C10B H10E O2B 0.96 2.59 3.460(2) 150.9 1_655
C12B H12E O3A 0.96 2.64 3.473(3) 145.0 .
O1A H1A1 O5B 0.82 1.97 2.7887(16) 171.9 4_576
O1B H1B1 O1A 0.82 1.94 2.7574(19) 173.0 4_575
C4A H4A O5A 0.98 2.51 3.4869(19) 178.0 2_545
C7B H7B1 O2A 0.97 2.60 3.469(2) 148.8 4_675
C9B H9B1 O1B 0.96 2.63 3.588(3) 172.0 3_575
C10B H10E O2B 0.96 2.59 3.460(2) 150.9 1_655
C12B H12E O3A 0.96 2.64 3.473(3) 145.0 .
O1A H1A1 O5B 0.82 1.97 2.7887(16) 171.9 4_576
O1B H1B1 O1A 0.82 1.94 2.7574(19) 173.0 4_575

loop_
_geom_torsion_atom_site_label_1
_geom_torsion_atom_site_label_2
_geom_torsion_atom_site_label_3
_geom_torsion_atom_site_label_4
_geom_torsion
O1A C1A C2A O2A 76.14(18)
C6A C1A C2A O2A -165.23(13)
O1A C1A C2A C3A -168.48(12)
C6A C1A C2A C3A -49.85(17)
O1B C1B C2B O2B 75.9(2)
C6B C1B C2B O2B -164.32(15)
O1B C1B C2B C3B -167.70(14)
C6B C1B C2B C3B -47.90(19)
O2A C2A C3A O3A -36.96(16)
C1A C2A C3A O3A -160.80(13)
O2A C2A C3A C4A -161.49(13)
C1A C2A C3A C4A 74.68(16)
O2B C2B C3B O3B -38.78(16)
C1B C2B C3B O3B -163.29(14)
O2B C2B C3B C4B -164.01(13)
C1B C2B C3B C4B 71.48(18)
O3A C3A C4A O4A 72.68(17)
C2A C3A C4A O4A -171.22(12)
O3A C3A C4A C5A -168.27(13)
C2A C3A C4A C5A -52.18(16)
O3B C3B C4B O4B 72.37(18)
C2B C3B C4B O4B -171.00(12)
O3B C3B C4B C5B -167.00(14)
C2B C3B C4B C5B -50.37(17)
O4A C4A C5A C6A 134.48(15)
C3A C4A C5A C6A 15.5(2)
O4A C4A C5A C7A -44.96(17)
C3A C4A C5A C7A -163.89(13)
O4B C4B C5B C6B 135.94(17)
C3B C4B C5B C6B 16.3(2)
O4B C4B C5B C7B -43.89(19)
C3B C4B C5B C7B -163.52(15)
C7A C5A C6A C1A -175.73(15)
C4A C5A C6A C1A 4.9(3)
O1A C1A C6A C5A 134.68(17)
C2A C1A C6A C5A 12.4(2)
C7B C5B C6B C1B -177.79(17)
C4B C5B C6B C1B 2.4(3)
O1B C1B C6B C5B 135.85(19)
C2B C1B C6B C5B 13.3(3)
C6A C5A C7A O5A -135.70(16)
C4A C5A C7A O5A 43.74(19)
C6B C5B C7B O5B -134.69(17)
C4B C5B C7B O5B 45.1(2)
C1A C2A O2A C11A 156.15(16)
C3A C2A O2A C11A 36.33(18)
O3A C11A O2A C2A -22.5(2)
C13A C11A O2A C2A -140.44(18)
C12A C11A O2A C2A 93.8(2)
C1B C2B O2B C11B 154.55(16)
C3B C2B O2B C11B 33.14(17)
O3B C11B O2B C2B -15.5(2)
C13B C11B O2B C2B -134.06(17)
C12B C11B O2B C2B 100.31(18)
C4A C3A O3A C11A 142.83(16)
C2A C3A O3A C11A 23.72(19)
O2A C11A O3A C3A -1.8(2)
C13A C11A O3A C3A 115.0(2)
C12A C11A O3A C3A -120.88(19)
C4B C3B O3B C11B 150.45(16)
C2B C3B O3B C11B 29.75(18)
O2B C11B O3B C3B -10.0(2)
C13B C11B O3B C3B 107.12(19)
C12B C11B O3B C3B -127.3(2)
O5A C8A O4A C4A -60.20(17)
C10A C8A O4A C4A -173.79(13)
C9A C8A O4A C4A 64.57(17)
C3A C4A O4A C8A 171.51(12)
C5A C4A O4A C8A 54.09(16)
O5B C8B O4B C4B -57.29(18)
C10B C8B O4B C4B -170.97(14)
C9B C8B O4B C4B 66.54(19)
C3B C4B O4B C8B 169.06(13)
C5B C4B O4B C8B 50.67(18)
C5A C7A O5A C8A -50.57(19)
O4A C8A O5A C7A 57.66(17)
C10A C8A O5A C7A 170.99(14)
C9A C8A O5A C7A -67.37(17)
O4B C8B O5B C7B 58.48(19)
C10B C8B O5B C7B 171.25(15)
C9B C8B O5B C7B -66.02(18)
C5B C7B O5B C8B -53.4(2)
